data_4512642
loop_
_publ_author_name
'Samarasekere, Pradeep'
'Wang, Xiqu'
'Kaveevivitchai, Watchareeya'
'Jacobson, Allan J.'

_publ_section_title
;
 Reactions of Rare Earth Hydrated Nitrates and Oxides with Formamide:
 Relevant to Recycling Rare Earth Metals
;
_journal_issue 3
_journal_name_full 'Crystal Growth &amp; Design'
_journal_page_first 1119
_journal_paper_doi 10.1021/cg501421u
_journal_volume 15
_journal_year 2015
_chemical_formula_sum 'C5 H9 Lu N2 O8'
_chemical_formula_weight 400.11
_chemical_name_systematic
;
 ?
;
_space_group_IT_number 20
_symmetry_cell_setting orthorhombic
_symmetry_space_group_name_Hall 'C 2c 2'
_symmetry_space_group_name_H-M 'C 2 2 21'
_atom_sites_solution_hydrogens geom
_atom_sites_solution_primary direct
_atom_sites_solution_secondary difmap
_audit_creation_method SHELXL-97
_cell_angle_alpha 90.00
_cell_angle_beta 90.00
_cell_angle_gamma 90.00
_cell_formula_units_Z 4
_cell_length_a 6.6174(9)
_cell_length_b 18.200(3)
_cell_length_c 8.3777(12)
_cell_measurement_temperature 293(2)
_cell_volume 1009.0(3)
_computing_structure_refinement 'SHELXL-97 (Sheldrick, 1997)'
_diffrn_ambient_temperature 293(2)
_diffrn_measured_fraction_theta_full 1.000
_diffrn_measured_fraction_theta_max 0.951
_diffrn_measurement_device_type 'Bruker ApexII'
_diffrn_measurement_method 'narrow frame'
_diffrn_radiation_monochromator graphite
_diffrn_radiation_source 'fine-focus sealed tube'
_diffrn_radiation_type MoK\a
_diffrn_radiation_wavelength 0.71073
_diffrn_reflns_av_R_equivalents 0.0691
_diffrn_reflns_av_sigmaI/netI 0.0440
_diffrn_reflns_limit_h_max 9
_diffrn_reflns_limit_h_min -8
_diffrn_reflns_limit_k_max 24
_diffrn_reflns_limit_k_min -17
_diffrn_reflns_limit_l_max 11
_diffrn_reflns_limit_l_min -10
_diffrn_reflns_number 3301
_diffrn_reflns_theta_full 25.50
_diffrn_reflns_theta_max 29.26
_diffrn_reflns_theta_min 2.24
_exptl_absorpt_coefficient_mu 9.817
_exptl_absorpt_correction_T_max 0.4402
_exptl_absorpt_correction_T_min 0.1109
_exptl_absorpt_correction_type psi-scan
_exptl_absorpt_process_details 'Bruker XPREP 2008/2'
_exptl_crystal_colour Colorless
_exptl_crystal_density_diffrn 2.634
_exptl_crystal_density_method 'not measured'
_exptl_crystal_description Prism
_exptl_crystal_F_000 752
_exptl_crystal_size_max 0.40
_exptl_crystal_size_mid 0.10
_exptl_crystal_size_min 0.10
_refine_diff_density_max 2.502
_refine_diff_density_min -3.586
_refine_diff_density_rms 0.361
_refine_ls_abs_structure_details 'Flack H D (1983), Acta Cryst. A39, 876-881'
_refine_ls_abs_structure_Flack 0.04(3)
_refine_ls_extinction_method none
_refine_ls_goodness_of_fit_ref 1.143
_refine_ls_hydrogen_treatment mixed
_refine_ls_matrix_type full
_refine_ls_number_parameters 75
_refine_ls_number_reflns 1286
_refine_ls_number_restraints 0
_refine_ls_restrained_S_all 1.143
_refine_ls_R_factor_all 0.0334
_refine_ls_R_factor_gt 0.0332
_refine_ls_shift/su_max 0.001
_refine_ls_shift/su_mean 0.000
_refine_ls_structure_factor_coef Fsqd
_refine_ls_weighting_details 'calc w=1/[\s^2^(Fo^2^)+(0.0561P)^2^+3.9322P] where P=(Fo^2^+2Fc^2^)/3'
_refine_ls_weighting_scheme calc
_refine_ls_wR_factor_gt 0.0873
_refine_ls_wR_factor_ref 0.0875
_reflns_number_gt 1281
_reflns_number_total 1286
_reflns_threshold_expression >2sigma(I)
_cod_data_source_file cg501421u_si_002.cif
_cod_data_source_block 13Lu
_cod_depositor_comments
;
The following automatic conversions were performed:

'_symmetry_cell_setting' value 'Orthorhombic' changed to
'orthorhombic' according to
/usr/data/users/saulius/crontab/automatic-downloads/rss-feeds/ACS/lib/dictionaries/cif_core.dic
dictionary named 'cif_core.dic' version 2.4.2 from 2011-04-26.

Automatic conversion script
Id: cif_fix_values 3008 2015-01-20 13:52:24Z robertas 

 Adding full bibliography for 4512639--4512651.cif.
;
_cod_original_sg_symbol_H-M C222(1)
_cod_database_code 4512642

loop_
_symmetry_equiv_pos_as_xyz
'x, y, z'
'-x, -y, z+1/2'
'x, -y, -z'
'-x, y, -z+1/2'
'x+1/2, y+1/2, z'
'-x+1/2, -y+1/2, z+1/2'
'x+1/2, -y+1/2, -z'
'-x+1/2, y+1/2, -z+1/2'

loop_
_atom_site_label
_atom_site_type_symbol
_atom_site_fract_x
_atom_site_fract_y
_atom_site_fract_z
_atom_site_U_iso_or_equiv
_atom_site_adp_type
_atom_site_occupancy
_atom_site_symmetry_multiplicity
_atom_site_calc_flag
_atom_site_refinement_flags
Lu1 Lu 0.0000 0.142781(12) 0.2500 0.00729(13) Uani 1 2 d S
O1 O 0.3337(7) 0.0955(3) 0.2703(9) 0.0194(12) Uani 1 1 d .
O2 O -0.0154(11) 0.0506(2) 0.4286(6) 0.0224(10) Uani 1 1 d .
O7 O 0.1737(8) 0.1841(3) 0.0203(7) 0.0200(10) Uani 1 1 d .
O9 O -0.1797(8) 0.2411(3) 0.1530(6) 0.0178(9) Uani 1 1 d .
C1 C 0.2361(11) 0.2440(4) -0.0227(8) 0.0137(14) Uani 1 1 d .
H1 H 0.2195 0.2827 0.0486 0.016 Uiso 1 1 calc R
C3 C 0.5000 0.1260(5) 0.2500 0.0173(15) Uani 1 2 d S
H3 H 0.5000 0.1771 0.2500 0.021 Uiso 1 2 calc SR
C6 C 0.0765(15) 0.0000 0.5000 0.0180(17) Uani 1 2 d S
H6 H 0.2170 0.0000 0.5000 0.022 Uiso 1 2 calc SR
N1 N 0.6387(11) 0.0616(4) 0.6663(10) 0.0312(16) Uani 1 1 d .
H1A H 0.6417 0.0144 0.6645 0.037 Uiso 1 1 calc R
H1B H 0.7266 0.0864 0.6133 0.037 Uiso 1 1 calc R
C8 C 0.5000 0.0958(4) 0.7500 0.0234(16) Uani 1 2 d S
H8 H 0.5000 0.1469 0.7500 0.028 Uiso 1 2 calc SR

loop_
_atom_site_aniso_label
_atom_site_aniso_U_11
_atom_site_aniso_U_22
_atom_site_aniso_U_33
_atom_site_aniso_U_23
_atom_site_aniso_U_13
_atom_site_aniso_U_12
Lu1 0.00967(18) 0.00182(18) 0.01038(19) 0.000 0.00053(17) 0.000
O1 0.016(2) 0.0116(18) 0.031(4) 0.000(2) -0.003(2) 0.0022(15)
O2 0.022(2) 0.015(2) 0.030(2) 0.0159(17) 0.005(3) 0.003(3)
O7 0.030(2) 0.009(2) 0.021(3) 0.0043(18) 0.016(2) -0.0020(19)
O9 0.021(2) 0.015(2) 0.018(2) 0.0035(19) -0.0037(19) 0.0036(19)
C1 0.025(3) 0.006(2) 0.010(4) -0.004(3) 0.006(3) -0.004(2)
C3 0.020(4) 0.007(3) 0.025(4) 0.000 0.013(6) 0.000
C6 0.016(3) 0.010(3) 0.028(5) 0.003(4) 0.000 0.000
N1 0.033(3) 0.019(3) 0.042(4) 0.005(3) 0.018(3) -0.002(3)
C8 0.036(4) 0.008(3) 0.027(4) 0.000 0.006(7) 0.000

loop_
_atom_type_symbol
_atom_type_description
_atom_type_scat_dispersion_real
_atom_type_scat_dispersion_imag
_atom_type_scat_source
C C 0.0033 0.0016 'International Tables Vol C Tables 4.2.6.8 and 6.1.1.4'
Lu Lu -0.4720 5.8584 'International Tables Vol C Tables 4.2.6.8 and 6.1.1.4'
N N 0.0061 0.0033 'International Tables Vol C Tables 4.2.6.8 and 6.1.1.4'
O O 0.0106 0.0060 'International Tables Vol C Tables 4.2.6.8 and 6.1.1.4'
H H 0.0000 0.0000 'International Tables Vol C Tables 4.2.6.8 and 6.1.1.4'

loop_
_geom_angle_atom_site_label_1
_geom_angle_atom_site_label_2
_geom_angle_atom_site_label_3
_geom_angle
_geom_angle_site_symmetry_1
_geom_angle_site_symmetry_3
O2 Lu1 O2 83.6(3) 4 .
O2 Lu1 O9 142.4(2) 4 4
O2 Lu1 O9 111.7(2) . 4
O2 Lu1 O9 111.7(2) 4 .
O2 Lu1 O9 142.4(2) . .
O9 Lu1 O9 77.7(3) 4 .
O2 Lu1 O7 143.2(2) 4 4
O2 Lu1 O7 70.97(19) . 4
O9 Lu1 O7 73.51(18) 4 4
O9 Lu1 O7 77.79(18) . 4
O2 Lu1 O7 70.97(19) 4 .
O2 Lu1 O7 143.2(2) . .
O9 Lu1 O7 77.79(18) 4 .
O9 Lu1 O7 73.51(18) . .
O7 Lu1 O7 142.9(2) 4 .
O2 Lu1 O1 74.0(2) 4 4
O2 Lu1 O1 74.7(2) . 4
O9 Lu1 O1 142.07(18) 4 4
O9 Lu1 O1 77.05(18) . 4
O7 Lu1 O1 73.8(2) 4 4
O7 Lu1 O1 120.6(2) . 4
O2 Lu1 O1 74.7(2) 4 .
O2 Lu1 O1 74.0(2) . .
O9 Lu1 O1 77.05(18) 4 .
O9 Lu1 O1 142.07(18) . .
O7 Lu1 O1 120.6(2) 4 .
O7 Lu1 O1 73.8(2) . .
O1 Lu1 O1 137.5(2) 4 .
C3 O1 Lu1 130.5(4) . .
C6 O2 Lu1 147.3(6) . .
C1 O7 Lu1 133.6(4) . .
C1 O9 Lu1 134.9(5) 7_455 .
O7 C1 O9 126.9(6) . 7
O7 C1 H1 116.6 . .
O9 C1 H1 116.6 7 .
O1 C3 O1 126.9(8) . 4_655
O1 C3 H3 116.5 . .
O1 C3 H3 116.5 4_655 .
O2 C6 O2 122.0(10) . 3_556
O2 C6 H6 119.0 . .
O2 C6 H6 119.0 3_556 .
C8 N1 H1A 120.0 . .
C8 N1 H1B 120.0 . .
H1A N1 H1B 120.0 . .
N1 C8 N1 123.3(8) . 4_656
N1 C8 H8 118.3 . .
N1 C8 H8 118.3 4_656 .

loop_
_geom_bond_atom_site_label_1
_geom_bond_atom_site_label_2
_geom_bond_distance
_geom_bond_site_symmetry_2
Lu1 O2 2.251(4) 4
Lu1 O2 2.251(4) .
Lu1 O9 2.297(5) 4
Lu1 O9 2.297(5) .
Lu1 O7 2.364(5) 4
Lu1 O7 2.364(5) .
Lu1 O1 2.376(4) 4
Lu1 O1 2.376(4) .
O1 C3 1.245(6) .
O2 C6 1.255(7) .
O7 C1 1.220(8) .
O9 C1 1.256(9) 7_455
C1 O9 1.256(9) 7
C1 H1 0.9300 .
C3 O1 1.245(6) 4_655
C3 H3 0.9300 .
C6 O2 1.255(7) 3_556
C6 H6 0.9300 .
N1 C8 1.312(8) .
N1 H1A 0.8600 .
N1 H1B 0.8600 .
C8 N1 1.312(8) 4_656
C8 H8 0.9300 .
